data_7718430
loop_
_publ_author_name
'Akintola, Oluseun'
'G&#xf6;rls, Helmar'
'Plass, Winfried'

_publ_section_title
;
 Solvent-directed assembly in MOFs with linear trinuclear cobalt(II)
 nodes: formation of inverted Figaro chains.
;
_journal_issue 17
_journal_name_full 'Dalton transactions (Cambridge, England : 2003)'
_journal_page_first 6946
_journal_page_last 6956
_journal_paper_doi 10.1039/d5dt00149h
_journal_volume 54
_journal_year 2025
_chemical_formula_moiety 'C47 H37 Co3 N3 O14, 2(C2 H3 N)'
_chemical_formula_sum 'C51 H43 Co3 N5 O14'
_chemical_formula_weight 1126.69
_space_group_crystal_system monoclinic
_space_group_IT_number 15
_space_group_name_Hall '-C 2yc'
_space_group_name_H-M_alt 'C 1 2/c 1'
_atom_sites_solution_hydrogens geom
_atom_sites_solution_primary direct
_atom_sites_solution_secondary difmap
_audit_creation_method SHELXL-2019/3
_audit_update_record
;
2025-03-14 deposited with the CCDC.	2025-03-25 downloaded from the CCDC.
;
_cell_angle_alpha 90
_cell_angle_beta 120.4600(10)
_cell_angle_gamma 90
_cell_formula_units_Z 4
_cell_length_a 27.2559(5)
_cell_length_b 8.7824(2)
_cell_length_c 26.6128(5)
_cell_measurement_reflns_used 32445
_cell_measurement_temperature 133(2)
_cell_measurement_theta_max 27.516
_cell_measurement_theta_min 2.477
_cell_volume 5491.1(2)
_computing_cell_refinement DENZO
_computing_data_collection COLLECT
_computing_data_reduction DENZO
_computing_molecular_graphics SHELXTL/PC
_computing_publication_material 'SHELXL-2018/3 (Sheldrick, 2018)'
_computing_structure_refinement 'SHELXL-2019/2 (Sheldrick, 2019)'
_computing_structure_solution 'SHELXS-97 (Sheldrick, 2008)'
_diffrn_ambient_temperature 133(2)
_diffrn_measured_fraction_theta_full 0.998
_diffrn_measured_fraction_theta_max 0.995
_diffrn_measurement_device_type KappaCCD
_diffrn_measurement_method 'phi + omega - scans'
_diffrn_radiation_type MoK\a
_diffrn_radiation_wavelength 0.71073
_diffrn_reflns_av_R_equivalents 0.0340
_diffrn_reflns_av_unetI/netI 0.0306
_diffrn_reflns_Laue_measured_fraction_full 0.998
_diffrn_reflns_Laue_measured_fraction_max 0.995
_diffrn_reflns_limit_h_max 35
_diffrn_reflns_limit_h_min -35
_diffrn_reflns_limit_k_max 11
_diffrn_reflns_limit_k_min -11
_diffrn_reflns_limit_l_max 34
_diffrn_reflns_limit_l_min -34
_diffrn_reflns_number 32445
_diffrn_reflns_point_group_measured_fraction_full 0.998
_diffrn_reflns_point_group_measured_fraction_max 0.995
_diffrn_reflns_theta_full 25.242
_diffrn_reflns_theta_max 27.516
_diffrn_reflns_theta_min 2.477
_exptl_absorpt_coefficient_mu 0.961
_exptl_absorpt_correction_T_max 0.7456
_exptl_absorpt_correction_T_min 0.6931
_exptl_absorpt_correction_type multi-scan
_exptl_absorpt_process_details
; 
 SADABS 2016/2: Krause, L., Herbst-Irmer, R., Sheldrick G.M. & Stalke D., 
 J. Appl. Cryst. 48 (2015) 3-10 
;
_exptl_crystal_colour purple
_exptl_crystal_density_diffrn 1.363
_exptl_crystal_density_method 'not measured'
_exptl_crystal_description prism
_exptl_crystal_F_000 2308
_exptl_crystal_size_max 0.112
_exptl_crystal_size_mid 0.108
_exptl_crystal_size_min 0.092
_refine_diff_density_max 1.257
_refine_diff_density_min -1.039
_refine_diff_density_rms 0.109
_refine_ls_extinction_method none
_refine_ls_goodness_of_fit_ref 1.085
_refine_ls_hydrogen_treatment constr
_refine_ls_matrix_type full
_refine_ls_number_parameters 368
_refine_ls_number_reflns 6312
_refine_ls_number_restraints 0
_refine_ls_restrained_S_all 1.085
_refine_ls_R_factor_all 0.0620
_refine_ls_R_factor_gt 0.0546
_refine_ls_shift/su_max 0.001
_refine_ls_shift/su_mean 0.000
_refine_ls_structure_factor_coef Fsqd
_refine_ls_weighting_details 'w=1/[\s^2^(Fo^2^)+(0.0820P)^2^+22.7870P] where P=(Fo^2^+2Fc^2^)/3'
_refine_ls_weighting_scheme calc
_refine_ls_wR_factor_gt 0.1525
_refine_ls_wR_factor_ref 0.1588
_reflns_Friedel_coverage 0.000
_reflns_number_gt 5601
_reflns_number_total 6312
_reflns_threshold_expression 'I > 2\s(I)'
_cod_data_source_file d5dt00149h3.cif
_cod_data_source_block FO6500_JUMP-4(def)
_cod_depositor_comments 'Adding full bibliography for 7718427--7718430.cif.'
_cod_original_sg_symbol_H-M 'C 2/c'
_cod_database_code 7718430
_shelx_shelxl_version_number 2019/3
_shelx_space_group_comment
; 
The symmetry employed for this shelxl refinement is uniquely defined 
by the following loop, which should always be used as a source of 
symmetry information in preference to the above space-group names. 
They are only intended as comments. 
;
_shelx_estimated_absorpt_t_min 0.900
_shelx_estimated_absorpt_t_max 0.917

loop_
_space_group_symop_operation_xyz
'x, y, z'
'-x, y, -z+1/2'
'x+1/2, y+1/2, z'
'-x+1/2, y+1/2, -z+1/2'
'-x, -y, -z'
'x, -y, z-1/2'
'-x+1/2, -y+1/2, -z'
'x+1/2, -y+1/2, z-1/2'

loop_
_atom_site_label
_atom_site_type_symbol
_atom_site_fract_x
_atom_site_fract_y
_atom_site_fract_z
_atom_site_U_iso_or_equiv
_atom_site_adp_type
_atom_site_occupancy
_atom_site_site_symmetry_order
_atom_site_calc_flag
_atom_site_refinement_flags_posn
_atom_site_refinement_flags_adp
_atom_site_refinement_flags_occupancy
_atom_site_disorder_assembly
_atom_site_disorder_group
Co1 Co 0.54412(2) 0.12924(4) 0.51341(2) 0.02138(13) Uani 1 1 d . . . . .
Co2 Co 0.500000 0.500000 0.500000 0.01659(14) Uani 1 2 d S . P . .
O1 O 0.56264(10) 0.1928(2) 0.59338(10) 0.0268(5) Uani 1 1 d . . . . .
O2 O 0.54910(9) 0.4464(2) 0.58584(9) 0.0266(5) Uani 1 1 d . . . . .
O3 O 0.95656(8) 0.3974(2) 0.96968(9) 0.0205(4) Uani 1 1 d . . . . .
O4 O 0.93967(9) 0.1624(2) 0.98899(10) 0.0258(5) Uani 1 1 d . . . . .
O5 O 0.6234(2) 0.7789(7) 1.0249(3) 0.0332(18) Uani 0.82(2) 1 d . . P A 1
O5A O 0.6056(8) 0.838(2) 0.9998(10) 0.020(5) Uani 0.18(2) 1 d . . P A 2
O6 O 0.54233(8) 0.6574(2) 0.97454(9) 0.0207(4) Uani 1 1 d . . . . .
N1 N 0.68445(11) 0.3907(4) 0.86168(12) 0.0311(6) Uani 1 1 d . . . . .
C1 C 0.56597(12) 0.3245(3) 0.61422(13) 0.0223(6) Uani 1 1 d . . . . .
C2 C 0.59378(12) 0.3379(4) 0.67936(14) 0.0248(6) Uani 1 1 d . . . . .
C3 C 0.59154(15) 0.4752(4) 0.70408(15) 0.0356(8) Uani 1 1 d . . . . .
H3A H 0.570422 0.557783 0.679525 0.043 Uiso 1 1 calc R U . . .
C4 C 0.61964(15) 0.4933(4) 0.76396(16) 0.0370(8) Uani 1 1 d . . . . .
H4A H 0.617194 0.587030 0.780379 0.044 Uiso 1 1 calc R U . . .
C5 C 0.65158(12) 0.3733(4) 0.80011(14) 0.0283(7) Uani 1 1 d . . . . .
C6 C 0.65364(15) 0.2355(4) 0.77562(15) 0.0345(8) Uani 1 1 d . . . . .
H6A H 0.674799 0.152921 0.800139 0.041 Uiso 1 1 calc R U . . .
C7 C 0.62509(15) 0.2179(4) 0.71583(15) 0.0335(7) Uani 1 1 d . . . . .
H7A H 0.626807 0.123358 0.699442 0.040 Uiso 1 1 calc R U . . .
C8 C 0.74490(12) 0.3690(4) 0.88872(13) 0.0251(6) Uani 1 1 d . . . . .
C9 C 0.77239(14) 0.2764(4) 0.93703(15) 0.0328(7) Uani 1 1 d . . . . .
H9A H 0.751463 0.228557 0.952326 0.039 Uiso 1 1 calc R U . . .
C10 C 0.83067(13) 0.2529(4) 0.96336(15) 0.0308(7) Uani 1 1 d . . . . .
H10A H 0.849507 0.187147 0.996101 0.037 Uiso 1 1 calc R U . . .
C11 C 0.86146(11) 0.3260(3) 0.94163(12) 0.0192(5) Uani 1 1 d . . . . .
C12 C 0.83396(13) 0.4210(4) 0.89392(14) 0.0269(6) Uani 1 1 d . . . . .
H12A H 0.855041 0.472527 0.879596 0.032 Uiso 1 1 calc R U . . .
C13 C 0.77531(13) 0.4413(4) 0.86680(14) 0.0317(7) Uani 1 1 d . . . . .
H13A H 0.756185 0.504550 0.833346 0.038 Uiso 1 1 calc R U . . .
C14 C 0.92340(11) 0.2920(3) 0.96889(12) 0.0174(5) Uani 1 1 d . . . . .
C15 C 0.66206(13) 0.4616(4) 0.89304(14) 0.0255(6) Uani 1 1 d . . . . .
C16 C 0.60475(13) 0.4444(4) 0.87557(14) 0.0284(7) Uani 1 1 d . . . . .
H16A H 0.580618 0.386199 0.841807 0.034 Uiso 1 1 calc R U . . .
C17 C 0.58271(13) 0.5114(3) 0.90690(14) 0.0251(6) Uani 1 1 d . . . . .
H17A H 0.543811 0.496801 0.895200 0.030 Uiso 1 1 calc R U . . .
C18 C 0.61750(13) 0.6005(4) 0.95575(14) 0.0256(6) Uani 1 1 d . . . . .
C19 C 0.67487(14) 0.6174(4) 0.97325(15) 0.0310(7) Uani 1 1 d . . . . .
H19A H 0.698853 0.677074 1.006646 0.037 Uiso 1 1 calc R U . . .
C20 C 0.69718(13) 0.5487(4) 0.94264(14) 0.0297(7) Uani 1 1 d . . . . .
H20A H 0.736392 0.560317 0.955199 0.036 Uiso 1 1 calc R U . . .
C21 C 0.59357(14) 0.6832(4) 0.98667(15) 0.0290(7) Uani 1 1 d . . . . .
O1E O 0.53841(17) 0.0355(4) 0.43599(16) 0.0609(9) Uani 0.5 1 d . . P B -1
C1E C 0.5042(3) 0.0797(7) 0.3858(3) 0.0248(12) Uani 0.5 1 d . . P B -1
H1EA H 0.474113 0.145690 0.380004 0.030 Uiso 0.5 1 calc R U P B -1
N1E N 0.5078(3) 0.0398(8) 0.3414(3) 0.0401(14) Uani 0.5 1 d . . P B -1
C2E C 0.5502(5) -0.0671(10) 0.3485(4) 0.058(3) Uani 0.5 1 d . . P B -1
H2E1 H 0.540940 -0.103659 0.309496 0.070 Uiso 0.5 1 calc R U P B -1
H2E2 H 0.548188 -0.155928 0.370354 0.070 Uiso 0.5 1 calc R U P B -1
C3E C 0.6132(5) -0.0054(13) 0.3812(6) 0.070(3) Uani 0.5 1 d . . P B -1
H3EA H 0.639133 -0.086838 0.384229 0.105 Uiso 0.5 1 calc R U P B -1
H3EB H 0.623337 0.028986 0.420307 0.105 Uiso 0.5 1 calc R U P B -1
H3EC H 0.616242 0.080132 0.359248 0.105 Uiso 0.5 1 calc R U P B -1
C4E C 0.4681(4) 0.1043(11) 0.2836(4) 0.0471(19) Uani 0.5 1 d . . P B -1
H4E1 H 0.436800 0.156207 0.285485 0.057 Uiso 0.5 1 calc R U P B -1
H4E2 H 0.451152 0.019927 0.255218 0.057 Uiso 0.5 1 calc R U P B -1
C5E C 0.4950(6) 0.2156(12) 0.2618(5) 0.067(3) Uani 0.5 1 d . . P B -1
H5E1 H 0.506011 0.307907 0.285783 0.101 Uiso 0.5 1 calc R U P B -1
H5E2 H 0.467678 0.242089 0.221170 0.101 Uiso 0.5 1 calc R U P B -1
H5E3 H 0.528841 0.169442 0.264142 0.101 Uiso 0.5 1 calc R U P B -1
O1W O 0.53841(17) 0.0355(4) 0.43599(16) 0.0609(9) Uani 0.5 1 d . . P B -2
H1W1 H 0.570843 0.071897 0.432876 0.091 Uiso 0.5 1 d R U P B -2
H1W2 H 0.502908 0.069608 0.401916 0.091 Uiso 0.5 1 d R U P B -2
C1D C 0.7418(10) -0.118(2) 0.8016(14) 0.144(4) Uani 0.569(10) 1 d . . P C 1
C2D C 0.7961(9) -0.026(2) 0.8494(12) 0.144(4) Uani 0.569(10) 1 d . . P C 1
H2D1 H 0.830775 -0.074865 0.854555 0.217 Uiso 0.569(10) 1 calc R U P C 1
H2D2 H 0.794315 0.079027 0.836597 0.217 Uiso 0.569(10) 1 calc R U P C 1
H2D3 H 0.796702 -0.027634 0.886547 0.217 Uiso 0.569(10) 1 calc R U P C 1
N1D N 0.7003(7) -0.1586(18) 0.7718(9) 0.144(4) Uani 0.569(10) 1 d . . P C 1
N1DA N 0.7918(11) -0.109(2) 0.8566(14) 0.144(4) Uani 0.431(10) 1 d . . P C 2
C2DA C 0.6925(10) -0.159(3) 0.8191(14) 0.144(4) Uani 0.431(10) 1 d . . P C 2
H2D4 H 0.673524 -0.090479 0.833152 0.217 Uiso 0.431(10) 1 calc R U P C 2
H2D5 H 0.673944 -0.150629 0.776608 0.217 Uiso 0.431(10) 1 calc R U P C 2
H2D6 H 0.689949 -0.263689 0.829910 0.217 Uiso 0.431(10) 1 calc R U P C 2
C1DA C 0.7403(13) -0.124(3) 0.8402(16) 0.144(4) Uani 0.431(10) 1 d . . P C 2

loop_
_atom_site_aniso_label
_atom_site_aniso_U_11
_atom_site_aniso_U_22
_atom_site_aniso_U_33
_atom_site_aniso_U_23
_atom_site_aniso_U_13
_atom_site_aniso_U_12
Co1 0.0156(2) 0.0159(2) 0.0298(2) -0.00366(15) 0.00934(17) -0.00246(14)
Co2 0.0125(2) 0.0135(3) 0.0219(3) -0.00160(19) 0.0074(2) -0.00194(17)
O1 0.0347(12) 0.0197(10) 0.0257(11) -0.0025(8) 0.0151(10) -0.0012(9)
O2 0.0262(11) 0.0200(10) 0.0235(11) -0.0016(8) 0.0051(9) 0.0019(8)
O3 0.0164(9) 0.0152(9) 0.0244(10) 0.0006(8) 0.0063(8) 0.0005(7)
O4 0.0211(10) 0.0174(10) 0.0421(13) 0.0070(9) 0.0182(10) 0.0063(8)
O5 0.024(2) 0.033(3) 0.046(3) -0.019(3) 0.021(2) -0.005(2)
O5A 0.010(7) 0.015(8) 0.030(9) 0.000(7) 0.006(7) 0.001(6)
O6 0.0174(9) 0.0172(9) 0.0292(11) 0.0029(8) 0.0130(8) 0.0019(7)
N1 0.0154(12) 0.0508(18) 0.0211(13) -0.0084(12) 0.0048(10) 0.0091(11)
C1 0.0174(13) 0.0231(14) 0.0253(15) -0.0026(11) 0.0100(11) 0.0000(11)
C2 0.0193(13) 0.0263(15) 0.0243(15) -0.0037(12) 0.0077(12) 0.0025(11)
C3 0.0315(17) 0.0339(18) 0.0266(17) -0.0052(14) 0.0039(14) 0.0150(14)
C4 0.0296(17) 0.0379(19) 0.0311(18) -0.0106(14) 0.0063(14) 0.0119(14)
C5 0.0152(13) 0.0410(19) 0.0236(15) -0.0057(13) 0.0061(12) 0.0069(12)
C6 0.0334(17) 0.0336(18) 0.0285(17) 0.0014(14) 0.0099(14) 0.0133(14)
C7 0.0370(18) 0.0286(17) 0.0289(17) -0.0024(13) 0.0122(14) 0.0108(14)
C8 0.0144(13) 0.0366(17) 0.0207(14) -0.0031(12) 0.0063(11) 0.0066(11)
C9 0.0217(15) 0.045(2) 0.0337(18) 0.0082(15) 0.0153(14) 0.0061(14)
C10 0.0215(14) 0.0366(17) 0.0327(17) 0.0133(14) 0.0126(13) 0.0077(13)
C11 0.0159(12) 0.0194(13) 0.0196(14) -0.0029(10) 0.0069(11) 0.0018(10)
C12 0.0198(14) 0.0352(17) 0.0237(15) 0.0072(13) 0.0095(12) 0.0025(12)
C13 0.0190(14) 0.0434(19) 0.0240(16) 0.0090(14) 0.0045(12) 0.0074(13)
C14 0.0174(12) 0.0181(12) 0.0163(13) -0.0009(10) 0.0081(10) 0.0037(10)
C15 0.0192(13) 0.0322(16) 0.0243(15) -0.0019(12) 0.0104(12) 0.0050(12)
C16 0.0173(13) 0.0343(17) 0.0294(16) -0.0109(13) 0.0089(12) -0.0019(12)
C17 0.0175(13) 0.0264(15) 0.0312(17) -0.0038(12) 0.0122(12) -0.0017(11)
C18 0.0248(15) 0.0285(15) 0.0300(16) -0.0054(12) 0.0186(13) -0.0063(12)
C19 0.0238(15) 0.0394(18) 0.0325(17) -0.0124(14) 0.0163(14) -0.0081(13)
C20 0.0185(14) 0.0408(18) 0.0306(17) -0.0073(14) 0.0132(13) -0.0046(13)
C21 0.0270(15) 0.0298(16) 0.0364(18) -0.0070(13) 0.0206(14) -0.0072(13)
O1E 0.088(3) 0.0450(17) 0.067(2) -0.0031(16) 0.051(2) -0.0010(17)
C1E 0.028(3) 0.028(3) 0.024(3) 0.008(2) 0.017(3) 0.006(2)
N1E 0.045(4) 0.050(4) 0.027(3) 0.006(3) 0.019(3) 0.013(3)
C2E 0.103(8) 0.041(5) 0.045(5) 0.004(4) 0.047(5) 0.029(5)
C3E 0.078(7) 0.067(7) 0.091(8) 0.003(6) 0.062(7) 0.029(6)
C4E 0.049(5) 0.057(5) 0.035(4) 0.008(4) 0.020(4) 0.005(4)
C5E 0.089(8) 0.061(6) 0.062(9) 0.028(5) 0.046(6) 0.018(6)
O1W 0.088(3) 0.0450(17) 0.067(2) -0.0031(16) 0.051(2) -0.0010(17)
C1D 0.125(6) 0.096(5) 0.231(11) -0.020(8) 0.104(8) 0.013(6)
C2D 0.125(6) 0.096(5) 0.231(11) -0.020(8) 0.104(8) 0.013(6)
N1D 0.125(6) 0.096(5) 0.231(11) -0.020(8) 0.104(8) 0.013(6)
N1DA 0.125(6) 0.096(5) 0.231(11) -0.020(8) 0.104(8) 0.013(6)
C2DA 0.125(6) 0.096(5) 0.231(11) -0.020(8) 0.104(8) 0.013(6)
C1DA 0.125(6) 0.096(5) 0.231(11) -0.020(8) 0.104(8) 0.013(6)

loop_
_atom_type_symbol
_atom_type_description
_atom_type_scat_dispersion_real
_atom_type_scat_dispersion_imag
_atom_type_scat_source
C C 0.0033 0.0016 'International Tables Vol C Tables 4.2.6.8 and 6.1.1.4'
H H 0.0000 0.0000 'International Tables Vol C Tables 4.2.6.8 and 6.1.1.4'
N N 0.0061 0.0033 'International Tables Vol C Tables 4.2.6.8 and 6.1.1.4'
O O 0.0106 0.0060 'International Tables Vol C Tables 4.2.6.8 and 6.1.1.4'
Co Co 0.3494 0.9721 'International Tables Vol C Tables 4.2.6.8 and 6.1.1.4'

loop_
_geom_angle_atom_site_label_1
_geom_angle_atom_site_label_2
_geom_angle_atom_site_label_3
_geom_angle
_geom_angle_site_symmetry_1
_geom_angle_site_symmetry_3
_geom_angle_publ_flag
O5A Co1 O1 112.9(8) 6_565 . ?
O1 Co1 O3 103.10(9) . 8_455 ?
O1 Co1 O3 93.88(9) . 4_646 ?
O3 Co1 O3 82.95(8) 8_455 4_646 ?
O1 Co1 O6 101.68(9) . 6_565 ?
O3 Co1 O6 95.18(8) 8_455 6_565 ?
O3 Co1 O6 164.33(8) 4_646 6_565 ?
O5A Co1 O1W 61.2(9) 6_565 . ?
O1 Co1 O1W 169.25(12) . . ?
O3 Co1 O1W 85.14(12) 8_455 . ?
O3 Co1 O1W 80.16(11) 4_646 . ?
O6 Co1 O1W 84.18(11) 6_565 . ?
O1 Co1 O1E 169.25(12) . . ?
O3 Co1 O1E 85.14(12) 8_455 . ?
O3 Co1 O1E 80.16(11) 4_646 . ?
O6 Co1 O1E 84.18(11) 6_565 . ?
O1 Co1 O5 92.8(2) . 6_565 ?
O3 Co1 O5 154.10(12) 8_455 6_565 ?
O3 Co1 O5 116.59(13) 4_646 6_565 ?
O6 Co1 O5 61.26(10) 6_565 6_565 ?
O1E Co1 O5 82.0(2) . 6_565 ?
O5A Co1 C21 34.9(5) 6_565 6_565 ?
O1 Co1 C21 104.00(11) . 6_565 ?
O3 Co1 C21 124.01(10) 8_455 6_565 ?
O3 Co1 C21 141.66(10) 4_646 6_565 ?
O6 Co1 C21 31.58(9) 6_565 6_565 ?
O1W Co1 C21 76.25(13) . 6_565 ?
O1E Co1 C21 76.25(13) . 6_565 ?
O5 Co1 C21 30.64(11) 6_565 6_565 ?
O2 Co2 O2 180.0 . 5_666 ?
O2 Co2 O4 91.29(9) . 8_455 ?
O2 Co2 O4 88.71(9) 5_666 8_455 ?
O2 Co2 O4 88.71(9) . 4_656 ?
O2 Co2 O4 91.29(9) 5_666 4_656 ?
O4 Co2 O4 180.00(13) 8_455 4_656 ?
O2 Co2 O6 93.05(9) . 6_565 ?
O2 Co2 O6 86.95(9) 5_666 6_565 ?
O4 Co2 O6 91.57(8) 8_455 6_565 ?
O4 Co2 O6 88.43(8) 4_656 6_565 ?
O2 Co2 O6 86.95(9) . 2_656 ?
O2 Co2 O6 93.05(9) 5_666 2_656 ?
O4 Co2 O6 88.43(8) 8_455 2_656 ?
O4 Co2 O6 91.57(8) 4_656 2_656 ?
O6 Co2 O6 180.00(11) 6_565 2_656 ?
C1 O1 Co1 130.1(2) . . ?
C1 O2 Co2 134.9(2) . . ?
C14 O3 Co1 121.86(17) . 8_556 ?
C14 O3 Co1 128.50(18) . 4_656 ?
Co1 O3 Co1 97.04(8) 8_556 4_656 ?
C14 O4 Co2 140.7(2) . 4_646 ?
C21 O5 Co1 86.9(3) . 6_566 ?
C21 O5A Co1 94.2(7) . 6_566 ?
C21 O6 Co2 137.2(2) . 2_656 ?
C21 O6 Co1 88.19(18) . 6_566 ?
Co2 O6 Co1 107.51(9) 2_656 6_566 ?
C15 N1 C5 121.5(2) . . ?
C15 N1 C8 119.6(3) . . ?
C5 N1 C8 117.1(2) . . ?
O2 C1 O1 126.3(3) . . ?
O2 C1 C2 116.3(3) . . ?
O1 C1 C2 117.3(3) . . ?
C3 C2 C7 119.0(3) . . ?
C3 C2 C1 119.7(3) . . ?
C7 C2 C1 121.1(3) . . ?
C4 C3 C2 120.9(3) . . ?
C4 C3 H3A 119.6 . . ?
C2 C3 H3A 119.6 . . ?
C3 C4 C5 119.7(3) . . ?
C3 C4 H4A 120.1 . . ?
C5 C4 H4A 120.1 . . ?
C6 C5 C4 119.6(3) . . ?
C6 C5 N1 118.8(3) . . ?
C4 C5 N1 121.5(3) . . ?
C7 C6 C5 120.3(3) . . ?
C7 C6 H6A 119.8 . . ?
C5 C6 H6A 119.8 . . ?
C6 C7 C2 120.4(3) . . ?
C6 C7 H7A 119.8 . . ?
C2 C7 H7A 119.8 . . ?
C9 C8 C13 120.3(3) . . ?
C9 C8 N1 119.2(3) . . ?
C13 C8 N1 120.4(3) . . ?
C8 C9 C10 120.0(3) . . ?
C8 C9 H9A 120.0 . . ?
C10 C9 H9A 120.0 . . ?
C9 C10 C11 119.8(3) . . ?
C9 C10 H10A 120.1 . . ?
C11 C10 H10A 120.1 . . ?
C12 C11 C10 120.0(3) . . ?
C12 C11 C14 121.4(3) . . ?
C10 C11 C14 118.5(3) . . ?
C11 C12 C13 120.0(3) . . ?
C11 C12 H12A 120.0 . . ?
C13 C12 H12A 120.0 . . ?
C8 C13 C12 119.8(3) . . ?
C8 C13 H13A 120.1 . . ?
C12 C13 H13A 120.1 . . ?
O4 C14 O3 124.0(2) . . ?
O4 C14 C11 117.6(3) . . ?
O3 C14 C11 118.5(2) . . ?
C16 C15 C20 119.2(3) . . ?
C16 C15 N1 120.3(3) . . ?
C20 C15 N1 120.5(3) . . ?
C17 C16 C15 120.6(3) . . ?
C17 C16 H16A 119.7 . . ?
C15 C16 H16A 119.7 . . ?
C16 C17 C18 120.1(3) . . ?
C16 C17 H17A 119.9 . . ?
C18 C17 H17A 119.9 . . ?
C19 C18 C17 119.2(3) . . ?
C19 C18 C21 120.0(3) . . ?
C17 C18 C21 120.8(3) . . ?
C20 C19 C18 120.8(3) . . ?
C20 C19 H19A 119.6 . . ?
C18 C19 H19A 119.6 . . ?
C19 C20 C15 120.1(3) . . ?
C19 C20 H20A 120.0 . . ?
C15 C20 H20A 120.0 . . ?
O5 C21 O6 119.8(3) . . ?
O6 C21 O5A 108.7(7) . . ?
O5 C21 C18 119.8(3) . . ?
O6 C21 C18 120.4(3) . . ?
O5A C21 C18 120.2(6) . . ?
O5 C21 Co1 62.5(3) . 6_566 ?
O6 C21 Co1 60.24(16) . 6_566 ?
C18 C21 Co1 163.1(3) . 6_566 ?
C1E O1E Co1 124.1(4) . . ?
O1E C1E N1E 122.6(6) . . ?
O1E C1E H1EA 118.7 . . ?
N1E C1E H1EA 118.7 . . ?
C1E N1E C2E 119.5(6) . . ?
C1E N1E C4E 119.8(7) . . ?
C2E N1E C4E 120.7(7) . . ?
N1E C2E C3E 115.5(8) . . ?
N1E C2E H2E1 108.4 . . ?
C3E C2E H2E1 108.4 . . ?
N1E C2E H2E2 108.4 . . ?
C3E C2E H2E2 108.4 . . ?
H2E1 C2E H2E2 107.5 . . ?
C2E C3E H3EA 109.5 . . ?
C2E C3E H3EB 109.5 . . ?
H3EA C3E H3EB 109.5 . . ?
C2E C3E H3EC 109.5 . . ?
H3EA C3E H3EC 109.5 . . ?
H3EB C3E H3EC 109.5 . . ?
N1E C4E C5E 114.2(8) . . ?
N1E C4E H4E1 108.7 . . ?
C5E C4E H4E1 108.7 . . ?
N1E C4E H4E2 108.7 . . ?
C5E C4E H4E2 108.7 . . ?
H4E1 C4E H4E2 107.6 . . ?
C4E C5E H5E1 109.5 . . ?
C4E C5E H5E2 109.5 . . ?
H5E1 C5E H5E2 109.5 . . ?
C4E C5E H5E3 109.5 . . ?
H5E1 C5E H5E3 109.5 . . ?
H5E2 C5E H5E3 109.5 . . ?
Co1 O1W H1W1 109.0 . . ?
Co1 O1W H1W2 109.1 . . ?
H1W1 O1W H1W2 109.4 . . ?
N1D C1D C2D 167(2) . . ?
C1D C2D H2D1 109.5 . . ?
C1D C2D H2D2 109.5 . . ?
H2D1 C2D H2D2 109.5 . . ?
C1D C2D H2D3 109.5 . . ?
H2D1 C2D H2D3 109.5 . . ?
H2D2 C2D H2D3 109.5 . . ?
C1DA C2DA H2D4 109.5 . . ?
C1DA C2DA H2D5 109.5 . . ?
H2D4 C2DA H2D5 109.5 . . ?
C1DA C2DA H2D6 109.5 . . ?
H2D4 C2DA H2D6 109.5 . . ?
H2D5 C2DA H2D6 109.5 . . ?
C2DA C1DA N1DA 168(3) . . ?

loop_
_geom_bond_atom_site_label_1
_geom_bond_atom_site_label_2
_geom_bond_distance
_geom_bond_site_symmetry_2
_geom_bond_publ_flag
Co1 O5A 1.908(13) 6_565 ?
Co1 O1 2.001(2) . ?
Co1 O3 2.071(2) 8_455 ?
Co1 O3 2.088(2) 4_646 ?
Co1 O6 2.129(2) 6_565 ?
Co1 O1W 2.150(3) . ?
Co1 O1E 2.150(3) . ?
Co1 O5 2.177(5) 6_565 ?
Co1 C21 2.451(3) 6_565 ?
Co2 O2 2.033(2) . ?
Co2 O2 2.033(2) 5_666 ?
Co2 O4 2.082(2) 8_455 ?
Co2 O4 2.082(2) 4_656 ?
Co2 O6 2.120(2) 6_565 ?
Co2 O6 2.120(2) 2_656 ?
O1 C1 1.266(4) . ?
O2 C1 1.255(4) . ?
O3 C14 1.286(4) . ?
O4 C14 1.240(3) . ?
O5 C21 1.251(5) . ?
O5A C21 1.405(17) . ?
O6 C21 1.284(4) . ?
N1 C15 1.405(4) . ?
N1 C5 1.422(4) . ?
N1 C8 1.437(4) . ?
C1 C2 1.504(4) . ?
C2 C3 1.390(4) . ?
C2 C7 1.393(4) . ?
C3 C4 1.383(5) . ?
C3 H3A 0.9500 . ?
C4 C5 1.394(5) . ?
C4 H4A 0.9500 . ?
C5 C6 1.390(5) . ?
C6 C7 1.380(5) . ?
C6 H6A 0.9500 . ?
C7 H7A 0.9500 . ?
C8 C9 1.378(5) . ?
C8 C13 1.386(5) . ?
C9 C10 1.389(4) . ?
C9 H9A 0.9500 . ?
C10 C11 1.394(4) . ?
C10 H10A 0.9500 . ?
C11 C12 1.380(4) . ?
C11 C14 1.491(4) . ?
C12 C13 1.392(4) . ?
C12 H12A 0.9500 . ?
C13 H13A 0.9500 . ?
C15 C16 1.394(4) . ?
C15 C20 1.401(5) . ?
C16 C17 1.382(4) . ?
C16 H16A 0.9500 . ?
C17 C18 1.397(4) . ?
C17 H17A 0.9500 . ?
C18 C19 1.395(4) . ?
C18 C21 1.474(4) . ?
C19 C20 1.378(4) . ?
C19 H19A 0.9500 . ?
C20 H20A 0.9500 . ?
O1E C1E 1.243(7) . ?
C1E N1E 1.283(9) . ?
C1E H1EA 0.9500 . ?
N1E C2E 1.425(11) . ?
N1E C4E 1.472(10) . ?
C2E C3E 1.577(16) . ?
C2E H2E1 0.9900 . ?
C2E H2E2 0.9900 . ?
C3E H3EA 0.9800 . ?
C3E H3EB 0.9800 . ?
C3E H3EC 0.9800 . ?
C4E C5E 1.505(13) . ?
C4E H4E1 0.9900 . ?
C4E H4E2 0.9900 . ?
C5E H5E1 0.9800 . ?
C5E H5E2 0.9800 . ?
C5E H5E3 0.9800 . ?
O1W H1W1 0.9820 . ?
O1W H1W2 0.9791 . ?
C1D N1D 1.06(2) . ?
C1D C2D 1.59(3) . ?
C2D H2D1 0.9800 . ?
C2D H2D2 0.9800 . ?
C2D H2D3 0.9800 . ?
N1DA C1DA 1.25(3) . ?
C2DA C1DA 1.17(3) . ?
C2DA H2D4 0.9800 . ?
C2DA H2D5 0.9800 . ?
C2DA H2D6 0.9800 . ?
